data_7240854
loop_
_publ_author_name
'Almeida, Renata G.'
'Valen\,ca, Wagner O.'
'Rosa, Lu\'isa G.'
'de Simone, Carlos A.'
'de Castro, Solange L.'
'Barbosa, Juliana M. C.'
'Pinheiro, Daniel P.'
'Paier, Carlos R. K.'
'de Carvalho, Guilherme G. C.'
'Pessoa, Claudia'
'Goulart, Marilia O. F.'
'Kharma, Ammar'
'da Silva J\'unior, Eufr\^anio N.'

_publ_section_title
;
 Synthesis of quinone imine and sulphur-containing compounds with
 antitumor and trypanocidal activities: redox and biological implications
;
_journal_name_full 'RSC Medicinal Chemistry'
_journal_paper_doi 10.1039/D0MD00072H
_journal_year 2020
_chemical_formula_sum 'C17 H12 O3 S'
_chemical_formula_weight 296.33
_chemical_name_systematic
'Ortho-quinones with a ?click? and a pronounced structure -- redox -- biological activity relationship.'
_space_group_crystal_system triclinic
_space_group_IT_number 2
_space_group_name_Hall '-P 1'
_space_group_name_H-M_alt 'P -1'
_atom_sites_solution_hydrogens geom
_audit_creation_method SHELXL-2014/7
_audit_update_record
;
2019-06-17 deposited with the CCDC.	2020-06-15 downloaded from the CCDC.
;
_cell_angle_alpha 87.642(4)
_cell_angle_beta 83.261(4)
_cell_angle_gamma 88.355(4)
_cell_formula_units_Z 2
_cell_length_a 6.9084(4)
_cell_length_b 9.1330(5)
_cell_length_c 10.9770(4)
_cell_measurement_reflns_used 6952
_cell_measurement_temperature 293(2)
_cell_measurement_theta_max 33.07
_cell_measurement_theta_min 3.35
_cell_volume 687.02(6)
_computing_cell_refinement 'CrysAlisPro 1.171.39.31d (Rigaku OD, 2017)'
_computing_data_collection 'CrysAlisPro 1.171.39.31d (Rigaku OD, 2017)'
_computing_data_reduction 'CrysAlisPro 1.171.39.31d (Rigaku OD, 2017)'
_computing_molecular_graphics 'Ortep3 (Farrugia,1997)'
_computing_publication_material 'WinGX-Routine (Farrugia,1997)'
_computing_structure_refinement 'SHELXL-2014/7 (Sheldrick, 2014)'
_diffrn_ambient_temperature 293(2)
_diffrn_detector 'CCD plate'
_diffrn_measured_fraction_theta_full 0.998
_diffrn_measured_fraction_theta_max 0.953
_diffrn_measurement_device 'two-circle diffractometer'
_diffrn_measurement_device_type 'XtaLAB Mini (ROW)'
_diffrn_radiation_monochromator graphite
_diffrn_radiation_probe x-ray
_diffrn_radiation_type 'Mo K\a'
_diffrn_radiation_wavelength 0.71073
_diffrn_reflns_av_R_equivalents 0.0226
_diffrn_reflns_av_unetI/netI 0.0215
_diffrn_reflns_Laue_measured_fraction_full 0.998
_diffrn_reflns_Laue_measured_fraction_max 0.953
_diffrn_reflns_limit_h_max 10
_diffrn_reflns_limit_h_min -10
_diffrn_reflns_limit_k_max 13
_diffrn_reflns_limit_k_min -14
_diffrn_reflns_limit_l_max 17
_diffrn_reflns_limit_l_min -17
_diffrn_reflns_number 22068
_diffrn_reflns_point_group_measured_fraction_full 0.998
_diffrn_reflns_point_group_measured_fraction_max 0.953
_diffrn_reflns_theta_full 25.242
_diffrn_reflns_theta_max 34.468
_diffrn_reflns_theta_min 2.857
_diffrn_source 'fine-focus sealed X-ray tube'
_diffrn_source_type 'Enhance (Mo) X-ray Source'
_exptl_absorpt_coefficient_mu 0.242
_exptl_absorpt_correction_type none
_exptl_crystal_colour red
_exptl_crystal_density_diffrn 1.432
_exptl_crystal_description prism
_exptl_crystal_F_000 308
_exptl_crystal_size_max 0.4
_exptl_crystal_size_mid 0.32
_exptl_crystal_size_min 0.12
_refine_diff_density_max 0.303
_refine_diff_density_min -0.313
_refine_diff_density_rms 0.040
_refine_ls_extinction_method none
_refine_ls_goodness_of_fit_ref 1.028
_refine_ls_hydrogen_treatment constr
_refine_ls_matrix_type full
_refine_ls_number_parameters 191
_refine_ls_number_reflns 5815
_refine_ls_number_restraints 0
_refine_ls_restrained_S_all 1.028
_refine_ls_R_factor_all 0.0779
_refine_ls_R_factor_gt 0.0441
_refine_ls_shift/su_max 0.001
_refine_ls_shift/su_mean 0.000
_refine_ls_structure_factor_coef Fsqd
_refine_ls_weighting_details 'w=1/[\s^2^(Fo^2^)+(0.0667P)^2^+0.0812P] where P=(Fo^2^+2Fc^2^)/3'
_refine_ls_weighting_scheme calc
_refine_ls_wR_factor_gt 0.1190
_refine_ls_wR_factor_ref 0.1395
_reflns_Friedel_coverage 0.000
_reflns_number_gt 3551
_reflns_number_total 5815
_reflns_threshold_expression 'I > 2\s(I)'
_cod_data_source_file d0md00072h2.cif
_cod_data_source_block C2418
_cod_database_code 7240854
_shelx_shelxl_version_number 2014/7
_shelx_space_group_comment
;
The symmetry employed for this shelxl refinement is uniquely defined
by the following loop, which should always be used as a source of
symmetry information in preference to the above space-group names.
They are only intended as comments.
;

loop_
_space_group_symop_operation_xyz
'x, y, z'
'-x, -y, -z'

loop_
_atom_site_label
_atom_site_type_symbol
_atom_site_fract_x
_atom_site_fract_y
_atom_site_fract_z
_atom_site_U_iso_or_equiv
_atom_site_adp_type
_atom_site_occupancy
_atom_site_site_symmetry_order
_atom_site_calc_flag
_atom_site_refinement_flags_posn
_atom_site_refinement_flags_adp
_atom_site_refinement_flags_occupancy
_atom_site_disorder_assembly
_atom_site_disorder_group
S1 S 0.68227(6) 0.78979(4) 0.77881(3) 0.06022(13) Uani 1 1 d . . . . .
O1 O 0.82895(17) 0.85156(11) 0.24725(8) 0.0597(3) Uani 1 1 d . . . . .
O3 O 0.61427(17) 0.17141(11) 0.94277(10) 0.0645(3) Uani 1 1 d . . . . .
O2 O 0.81791(18) 0.58096(10) 0.35626(9) 0.0649(3) Uani 1 1 d . . . . .
C7 C 0.77233(16) 0.96688(11) 0.43666(10) 0.0376(2) Uani 1 1 d . . . . .
C2 C 0.73449(15) 0.94671(11) 0.56387(10) 0.0371(2) Uani 1 1 d . . . . .
C14 C 0.6448(2) 0.31221(13) 0.90093(10) 0.0480(3) Uani 1 1 d . . . . .
C16 C 0.4967(2) 0.52941(15) 0.82250(11) 0.0503(3) Uani 1 1 d . . . . .
H16 H 0.3877 0.5789 0.7975 0.060 Uiso 1 1 calc R U . . .
C8 C 0.80060(17) 0.83999(12) 0.35747(10) 0.0415(2) Uani 1 1 d . . . . .
C10 C 0.75497(18) 0.67732(12) 0.55156(11) 0.0443(2) Uani 1 1 d . . . . .
H10 H 0.7497 0.5853 0.5911 0.053 Uiso 1 1 calc R U . . .
C1 C 0.72746(17) 0.79707(12) 0.61924(10) 0.0398(2) Uani 1 1 d . . . . .
C9 C 0.79229(18) 0.68718(12) 0.41991(11) 0.0438(2) Uani 1 1 d . . . . .
C15 C 0.4837(2) 0.38581(15) 0.86349(12) 0.0507(3) Uani 1 1 d . . . . .
H15 H 0.3662 0.3380 0.8660 0.061 Uiso 1 1 calc R U . . .
C6 C 0.78294(18) 1.10694(13) 0.38310(12) 0.0458(3) Uani 1 1 d . . . . .
H6 H 0.8081 1.1193 0.2983 0.055 Uiso 1 1 calc R U . . .
C11 C 0.6715(2) 0.60100(14) 0.81814(11) 0.0489(3) Uani 1 1 d . . . . .
C13 C 0.8209(2) 0.38050(16) 0.89355(13) 0.0557(3) Uani 1 1 d . . . . .
H13 H 0.9306 0.3299 0.9162 0.067 Uiso 1 1 calc R U . . .
C3 C 0.70571(19) 1.07034(13) 0.63436(12) 0.0463(3) Uani 1 1 d . . . . .
H3 H 0.6785 1.0595 0.7192 0.056 Uiso 1 1 calc R U . . .
C12 C 0.8329(2) 0.52539(16) 0.85197(13) 0.0559(3) Uani 1 1 d . . . . .
H12 H 0.9515 0.5722 0.8468 0.067 Uiso 1 1 calc R U . . .
C4 C 0.7173(2) 1.20896(13) 0.57940(13) 0.0518(3) Uani 1 1 d . . . . .
H4 H 0.6982 1.2906 0.6277 0.062 Uiso 1 1 calc R U . . .
C5 C 0.7565(2) 1.22800(13) 0.45453(13) 0.0515(3) Uani 1 1 d . . . . .
H5 H 0.7651 1.3218 0.4184 0.062 Uiso 1 1 calc R U . . .
C17 C 0.7676(3) 0.09423(19) 0.99372(17) 0.0782(5) Uani 1 1 d . . . . .
H17A H 0.8752 0.0807 0.9311 0.117 Uiso 1 1 calc R U . . .
H17B H 0.7230 0.0004 1.0263 0.117 Uiso 1 1 calc R U . . .
H17C H 0.8088 0.1492 1.0584 0.117 Uiso 1 1 calc R U . . .

loop_
_atom_site_aniso_label
_atom_site_aniso_U_11
_atom_site_aniso_U_22
_atom_site_aniso_U_33
_atom_site_aniso_U_23
_atom_site_aniso_U_13
_atom_site_aniso_U_12
S1 0.0969(3) 0.04446(17) 0.03715(16) -0.00201(12) 0.00242(15) -0.00513(17)
O1 0.0882(7) 0.0524(5) 0.0372(4) -0.0022(4) -0.0006(4) -0.0043(5)
O3 0.0860(8) 0.0485(5) 0.0579(6) 0.0099(4) -0.0069(5) -0.0032(5)
O2 0.1029(8) 0.0405(5) 0.0498(5) -0.0113(4) 0.0002(5) -0.0023(5)
C7 0.0379(5) 0.0341(5) 0.0408(5) -0.0011(4) -0.0040(4) -0.0027(4)
C2 0.0366(5) 0.0335(5) 0.0409(5) -0.0027(4) -0.0032(4) -0.0020(4)
C14 0.0642(8) 0.0452(6) 0.0329(5) 0.0003(4) 0.0003(5) -0.0010(5)
C16 0.0582(7) 0.0521(7) 0.0405(6) 0.0002(5) -0.0072(5) 0.0027(5)
C8 0.0460(6) 0.0395(5) 0.0386(5) -0.0025(4) -0.0033(4) -0.0030(4)
C10 0.0566(7) 0.0341(5) 0.0412(5) 0.0009(4) -0.0014(5) -0.0033(5)
C1 0.0449(6) 0.0372(5) 0.0365(5) -0.0007(4) -0.0015(4) -0.0030(4)
C9 0.0527(6) 0.0361(5) 0.0421(5) -0.0050(4) -0.0023(5) -0.0028(4)
C15 0.0562(7) 0.0537(7) 0.0424(6) -0.0015(5) -0.0050(5) -0.0077(5)
C6 0.0517(7) 0.0390(5) 0.0466(6) 0.0047(4) -0.0063(5) -0.0035(5)
C11 0.0641(8) 0.0469(6) 0.0338(5) 0.0015(4) 0.0013(5) -0.0031(5)
C13 0.0565(8) 0.0589(8) 0.0501(7) 0.0032(6) -0.0034(6) 0.0059(6)
C3 0.0536(7) 0.0401(6) 0.0452(6) -0.0077(4) -0.0031(5) -0.0006(5)
C12 0.0542(7) 0.0601(8) 0.0518(7) 0.0033(6) 0.0007(6) -0.0079(6)
C4 0.0598(8) 0.0344(5) 0.0619(8) -0.0097(5) -0.0072(6) 0.0007(5)
C5 0.0568(7) 0.0334(5) 0.0643(8) 0.0031(5) -0.0086(6) -0.0025(5)
C17 0.1112(14) 0.0590(9) 0.0633(9) 0.0142(7) -0.0143(9) 0.0100(9)

loop_
_atom_type_symbol
_atom_type_description
_atom_type_scat_dispersion_real
_atom_type_scat_dispersion_imag
_atom_type_scat_source
C C 0.0033 0.0016 'International Tables Vol C Tables 4.2.6.8 and 6.1.1.4'
H H 0.0000 0.0000 'International Tables Vol C Tables 4.2.6.8 and 6.1.1.4'
O O 0.0106 0.0060 'International Tables Vol C Tables 4.2.6.8 and 6.1.1.4'
S S 0.1246 0.1234 'International Tables Vol C Tables 4.2.6.8 and 6.1.1.4'

loop_
_geom_angle_atom_site_label_1
_geom_angle_atom_site_label_2
_geom_angle_atom_site_label_3
_geom_angle
_geom_angle_site_symmetry_1
_geom_angle_site_symmetry_3
_geom_angle_publ_flag
C1 S1 C11 104.21(5) . . ?
C14 O3 C17 118.09(13) . . ?
C6 C7 C2 120.37(10) . . ?
C6 C7 C8 119.06(10) . . ?
C2 C7 C8 120.57(9) . . ?
C3 C2 C7 118.26(10) . . ?
C3 C2 C1 122.17(10) . . ?
C7 C2 C1 119.56(9) . . ?
O3 C14 C13 124.51(13) . . ?
O3 C14 C15 115.13(12) . . ?
C13 C14 C15 120.36(12) . . ?
C15 C16 C11 120.20(13) . . ?
C15 C16 H16 119.9 . . ?
C11 C16 H16 119.9 . . ?
O1 C8 C7 123.12(11) . . ?
O1 C8 C9 119.27(10) . . ?
C7 C8 C9 117.62(9) . . ?
C1 C10 C9 122.02(10) . . ?
C1 C10 H10 119.0 . . ?
C9 C10 H10 119.0 . . ?
C10 C1 C2 122.40(10) . . ?
C10 C1 S1 123.42(9) . . ?
C2 C1 S1 114.18(8) . . ?
O2 C9 C10 123.53(11) . . ?
O2 C9 C8 118.66(11) . . ?
C10 C9 C8 117.81(10) . . ?
C16 C15 C14 120.07(12) . . ?
C16 C15 H15 120.0 . . ?
C14 C15 H15 120.0 . . ?
C5 C6 C7 120.52(12) . . ?
C5 C6 H6 119.7 . . ?
C7 C6 H6 119.7 . . ?
C12 C11 C16 119.32(12) . . ?
C12 C11 S1 120.49(11) . . ?
C16 C11 S1 120.07(11) . . ?
C14 C13 C12 119.22(13) . . ?
C14 C13 H13 120.4 . . ?
C12 C13 H13 120.4 . . ?
C4 C3 C2 120.54(12) . . ?
C4 C3 H3 119.7 . . ?
C2 C3 H3 119.7 . . ?
C11 C12 C13 120.77(13) . . ?
C11 C12 H12 119.6 . . ?
C13 C12 H12 119.6 . . ?
C5 C4 C3 120.89(11) . . ?
C5 C4 H4 119.6 . . ?
C3 C4 H4 119.6 . . ?
C4 C5 C6 119.41(11) . . ?
C4 C5 H5 120.3 . . ?
C6 C5 H5 120.3 . . ?
O3 C17 H17A 109.5 . . ?
O3 C17 H17B 109.5 . . ?
H17A C17 H17B 109.5 . . ?
O3 C17 H17C 109.5 . . ?
H17A C17 H17C 109.5 . . ?
H17B C17 H17C 109.5 . . ?

loop_
_geom_bond_atom_site_label_1
_geom_bond_atom_site_label_2
_geom_bond_distance
_geom_bond_site_symmetry_2
_geom_bond_publ_flag
S1 C1 1.7417(11) . ?
S1 C11 1.7617(13) . ?
O1 C8 1.2035(14) . ?
O3 C14 1.3613(15) . ?
O3 C17 1.413(2) . ?
O2 C9 1.2155(14) . ?
C7 C6 1.3859(15) . ?
C7 C2 1.3958(15) . ?
C7 C8 1.4720(15) . ?
C2 C3 1.3914(15) . ?
C2 C1 1.4723(15) . ?
C14 C13 1.375(2) . ?
C14 C15 1.3785(19) . ?
C16 C15 1.3709(18) . ?
C16 C11 1.3848(19) . ?
C16 H16 0.9300 . ?
C8 C9 1.5289(16) . ?
C10 C1 1.3439(16) . ?
C10 C9 1.4374(16) . ?
C10 H10 0.9300 . ?
C15 H15 0.9300 . ?
C6 C5 1.3772(18) . ?
C6 H6 0.9300 . ?
C11 C12 1.375(2) . ?
C13 C12 1.384(2) . ?
C13 H13 0.9300 . ?
C3 C4 1.3801(17) . ?
C3 H3 0.9300 . ?
C12 H12 0.9300 . ?
C4 C5 1.371(2) . ?
C4 H4 0.9300 . ?
C5 H5 0.9300 . ?
C17 H17A 0.9600 . ?
C17 H17B 0.9600 . ?
C17 H17C 0.9600 . ?
